data_7040574
loop_
_publ_author_name
'Brunner, Fabian'
'Mart\'inez-Sarti, Laura'
'Keller, Sarah'
'Perteg\'as, Antonio'
'Prescimone, Alessandro'
'Constable, Edwin C.'
'Bolink, Henk J.'
'Housecroft, Catherine E.'

_publ_section_title
;
 Peripheral halo-functionalization in [Cu(N^N)(P^P)](+) emitters:
 influence on the performances of light-emitting electrochemical cells.
;
_journal_issue 38
_journal_name_full 'Dalton transactions (Cambridge, England : 2003)'
_journal_page_first 15180
_journal_page_last 15192
_journal_paper_doi 10.1039/c6dt02665f
_journal_volume 45
_journal_year 2016
_chemical_compound_source 'Fabian Brunner'
_chemical_formula_moiety 'C48 H36 Cu F4 N4, F6 P'
_chemical_formula_sum 'C48 H36 Cu F10 N4 P'
_chemical_formula_weight 953.33
_space_group_IT_number 15
_symmetry_cell_setting monoclinic
_symmetry_space_group_name_Hall '-C 2yc'
_symmetry_space_group_name_H-M 'C 1 2/c 1'
_atom_sites_solution_hydrogens difmap
_atom_sites_solution_primary other
_audit_creation_date 2015-11-16
_audit_creation_method CRYSTALS_ver_14.61_build_5555
_audit_update_record
;
2016-06-21 deposited with the CCDC.
2016-08-17 downloaded from the CCDC.
;
_cell_angle_alpha 90
_cell_angle_beta 108.421(4)
_cell_angle_gamma 90
_cell_formula_units_Z 8
_cell_length_a 24.1972(18)
_cell_length_b 16.3688(12)
_cell_length_c 23.0149(19)
_cell_measurement_reflns_used 8133
_cell_measurement_temperature 123
_cell_measurement_theta_max 69
_cell_measurement_theta_min 3
_cell_volume 8648.6(12)
_computing_cell_refinement 'Apex2 (Bruker AXS, 2006)'
_computing_data_collection 'Apex2 (Bruker AXS, 2006)'
_computing_data_reduction 'Apex2 (Bruker AXS, 2006)'
_computing_molecular_graphics 'CAMERON (Watkin et al., 1996)'
_computing_publication_material 'CRYSTALS (Betteridge et al., 2003)'
_computing_structure_refinement 'CRYSTALS (Betteridge et al., 2003)'
_computing_structure_solution 'Superflip (Palatinus & Chapuis, 2007)'
_diffrn_ambient_temperature 123
_diffrn_measured_fraction_theta_full 0.984
_diffrn_measured_fraction_theta_max 0.947
_diffrn_measurement_device Area
_diffrn_measurement_device_type 'Bruker Kappa Apex2'
_diffrn_measurement_method '\f & \w scans'
_diffrn_radiation_monochromator graphite
_diffrn_radiation_type 'Cu K\a'
_diffrn_radiation_wavelength 1.54178
_diffrn_reflns_av_R_equivalents 0.043
_diffrn_reflns_limit_h_max 29
_diffrn_reflns_limit_h_min -28
_diffrn_reflns_limit_k_max 17
_diffrn_reflns_limit_k_min -19
_diffrn_reflns_limit_l_max 27
_diffrn_reflns_limit_l_min -28
_diffrn_reflns_number 30204
_diffrn_reflns_theta_full 68.000
_diffrn_reflns_theta_max 70.252
_diffrn_reflns_theta_min 3.316
_diffrn_standards_number 0
_exptl_absorpt_coefficient_mu 1.791
_exptl_absorpt_correction_T_max 0.95
_exptl_absorpt_correction_T_min 0.81
_exptl_absorpt_correction_type multi-scan
_exptl_absorpt_process_details 'SADABS (Siemens, 1996)'
_exptl_crystal_colour orange
_exptl_crystal_density_diffrn 1.464
_exptl_crystal_density_method 'not measured'
_exptl_crystal_description block
_exptl_crystal_F_000 3888
_exptl_crystal_recrystallization_method
; 
 DCM / Et2O
;
_exptl_crystal_size_max 0.040
_exptl_crystal_size_mid 0.040
_exptl_crystal_size_min 0.030
_refine_diff_density_max 1.15
_refine_diff_density_min -0.74
_refine_ls_extinction_method None
_refine_ls_goodness_of_fit_ref 1.0319
_refine_ls_hydrogen_treatment constr
_refine_ls_matrix_type full
_refine_ls_number_parameters 580
_refine_ls_number_reflns 7791
_refine_ls_number_restraints 0
_refine_ls_R_factor_all 0.0791
_refine_ls_R_factor_gt 0.0594
_refine_ls_shift/su_max 0.0009887
_refine_ls_shift/su_mean 0.0000546
_refine_ls_structure_factor_coef Fsqd
_refine_ls_weighting_details
;
 Method, part 1, Chebychev polynomial, (Watkin, 1994, Prince, 1982) 
 [weight] = 1.0/[A~0~*T~0~(x)+A~1~*T~1~(x) ... +A~n-1~]*T~n-1~(x)] 
 where A~i~ are the Chebychev coefficients listed below and x= Fcalc/Fmax 
 Method = Robust Weighting (Prince, 1982) 
 W = [weight] * [1-(deltaF/6*sigmaF)^2^]^2^ 
 A~i~ are: 
 2.61 3.44 0.904 
;
_refine_ls_weighting_scheme calc
_refine_ls_wR_factor_all 0.1398
_refine_ls_wR_factor_gt 0.1303
_refine_ls_wR_factor_ref 0.1398
_reflns_limit_h_max 27
_reflns_limit_h_min -29
_reflns_limit_k_max 19
_reflns_limit_k_min 0
_reflns_limit_l_max 28
_reflns_limit_l_min 0
_reflns_number_gt 6016
_reflns_number_total 7813
_reflns_threshold_expression I>2.0\s(I)
_oxford_diffrn_Wilson_B_factor 3.50
_oxford_diffrn_Wilson_scale 1359.82
_oxford_refine_ls_r_factor_ref 0.0791
_oxford_refine_ls_scale 0.032286(4)
_oxford_reflns_number_all 7791
_oxford_reflns_threshold_expression_ref I>-10.0\s(I)
_oxford_structure_analysis_title 'brf342_123k_0m in C2/c'
_cod_data_source_file c6dt02665f2.cif
_cod_data_source_block BRF34-2_123K
_cod_depositor_comments
;
The following automatic conversions were performed:

'_atom_sites_solution_primary' value 'Other' changed to 'other'
according to
/usr/data/users/saulius/crontab/automatic-downloads/rss-feeds/RSC/lib/dictionaries/cif_core.dic
dictionary named 'cif_core.dic' version 2.4.2 from 2011-04-26.

Automatic conversion script
Id: cif_fix_values 4268 2015-11-12 08:31:59Z antanas 

 Adding full bibliography for 7040570--7040575.cif.

 Adding full bibliography for 7040570--7040575.cif.
;
_cod_original_sg_symbol_H-M 'C 1 2/c 1 '
_cod_database_code 7040574

loop_
_symmetry_equiv_pos_as_xyz
x,y,z
-x,-y,-z
x+1/2,y+1/2,z
-x+1/2,-y+1/2,-z
-x,y,-z+1/2
x,-y,z+1/2
-x+1/2,y+1/2,-z+1/2
x+1/2,-y+1/2,z+1/2

loop_
_atom_site_label
_atom_site_type_symbol
_atom_site_fract_x
_atom_site_fract_y
_atom_site_fract_z
_atom_site_U_iso_or_equiv
_atom_site_occupancy
_atom_site_adp_type
_atom_site_refinement_flags_posn
_atom_site_refinement_flags_adp
C1 C 0.62381(15) 0.8604(3) 0.7420(2) 0.0717 1.0000 Uani . .
C2 C 0.68485(13) 0.83523(19) 0.74466(16) 0.0502 1.0000 Uani . .
C3 C 0.73339(14) 0.86188(19) 0.79060(16) 0.0511 1.0000 Uani . .
C4 C 0.78852(13) 0.83526(16) 0.79321(14) 0.0418 1.0000 Uani . .
C5 C 0.84223(14) 0.86218(16) 0.84211(14) 0.0446 1.0000 Uani . .
C6 C 0.8392(2) 0.9032(3) 0.89459(19) 0.0773 1.0000 Uani . .
C7 C 0.8912(2) 0.9262(3) 0.9400(2) 0.0911 1.0000 Uani . .
C8 C 0.94305(18) 0.9066(2) 0.93324(17) 0.0663 1.0000 Uani . .
C9 C 0.94750(16) 0.8646(3) 0.88454(16) 0.0658 1.0000 Uani . .
C10 C 0.89679(15) 0.8433(3) 0.83924(16) 0.0662 1.0000 Uani . .
C11 C 0.79167(11) 0.78075(15) 0.74802(12) 0.0355 1.0000 Uani . .
C12 C 0.74187(12) 0.75648(15) 0.70204(14) 0.0367 1.0000 Uani . .
C13 C 0.74319(11) 0.69863(16) 0.65307(13) 0.0360 1.0000 Uani . .
C14 C 0.79141(11) 0.65266(16) 0.65441(13) 0.0389 1.0000 Uani . .
C15 C 0.78906(12) 0.59648(18) 0.60874(13) 0.0411 1.0000 Uani . .
C16 C 0.83887(12) 0.54056(18) 0.61310(14) 0.0427 1.0000 Uani . .
C17 C 0.89575(12) 0.56137(19) 0.64841(16) 0.0503 1.0000 Uani . .
C18 C 0.94135(13) 0.5066(2) 0.65618(17) 0.0576 1.0000 Uani . .
C19 C 0.93033(14) 0.4328(2) 0.62760(18) 0.0602 1.0000 Uani . .
C20 C 0.87592(14) 0.4111(2) 0.59158(16) 0.0559 1.0000 Uani . .
C21 C 0.82974(13) 0.46451(19) 0.58450(15) 0.0488 1.0000 Uani . .
C22 C 0.73766(12) 0.59268(19) 0.55996(13) 0.0436 1.0000 Uani . .
C23 C 0.69019(12) 0.64102(19) 0.56001(14) 0.0449 1.0000 Uani . .
C24 C 0.63382(14) 0.6385(3) 0.50826(16) 0.0647 1.0000 Uani . .
C25 C 0.62388(13) 0.5849(2) 0.71420(17) 0.0593 1.0000 Uani . .
C26 C 0.56447(12) 0.60553(18) 0.67224(14) 0.0442 1.0000 Uani . .
C27 C 0.51572(12) 0.56050(17) 0.67238(14) 0.0445 1.0000 Uani . .
C28 C 0.46074(11) 0.57941(17) 0.63263(14) 0.0408 1.0000 Uani . .
C29 C 0.40834(12) 0.52962(17) 0.63035(13) 0.0400 1.0000 Uani . .
C30 C 0.41454(13) 0.45079(17) 0.65420(14) 0.0432 1.0000 Uani . .
C31 C 0.36641(13) 0.40272(18) 0.65145(15) 0.0491 1.0000 Uani . .
C32 C 0.31223(13) 0.43468(19) 0.62349(15) 0.0477 1.0000 Uani . .
C33 C 0.30375(12) 0.51107(18) 0.59944(14) 0.0446 1.0000 Uani . .
C34 C 0.35185(12) 0.55949(17) 0.60301(14) 0.0443 1.0000 Uani . .
C35 C 0.45710(11) 0.64632(16) 0.59367(13) 0.0400 1.0000 Uani . .
C36 C 0.50676(11) 0.68877(16) 0.59467(14) 0.0402 1.0000 Uani . .
C37 C 0.50634(11) 0.75831(15) 0.55259(14) 0.0372 1.0000 Uani . .
C38 C 0.45768(11) 0.77960(16) 0.50417(13) 0.0381 1.0000 Uani . .
C39 C 0.46045(12) 0.84500(16) 0.46591(14) 0.0419 1.0000 Uani . .
C40 C 0.40911(13) 0.86768(16) 0.41201(14) 0.0427 1.0000 Uani . .
C41 C 0.35317(13) 0.85015(19) 0.41085(14) 0.0474 1.0000 Uani . .
C42 C 0.30542(14) 0.87215(19) 0.36120(14) 0.0478 1.0000 Uani . .
C43 C 0.31482(15) 0.9132(2) 0.31419(15) 0.0547 1.0000 Uani . .
C44 C 0.37015(19) 0.9276(3) 0.31125(18) 0.0732 1.0000 Uani . .
C45 C 0.41722(16) 0.9039(2) 0.36053(17) 0.0629 1.0000 Uani . .
C46 C 0.51278(13) 0.88646(18) 0.47984(15) 0.0491 1.0000 Uani . .
C47 C 0.56043(12) 0.86240(18) 0.52836(15) 0.0472 1.0000 Uani . .
C48 C 0.61772(14) 0.9062(2) 0.54321(19) 0.0651 1.0000 Uani . .
Cu1 Cu 0.624340(18) 0.74428(3) 0.62720(2) 0.0455 1.0000 Uani . .
N2 N 0.69249(9) 0.69165(14) 0.60665(11) 0.0392 1.0000 Uani . .
F2 F 0.97551(9) 0.38017(14) 0.63597(12) 0.0848 1.0000 Uani . .
N1 N 0.68847(9) 0.78419(14) 0.70010(11) 0.0416 1.0000 Uani . .
F1 F 0.99334(11) 0.92603(15) 0.97853(11) 0.0924 1.0000 Uani . .
N3 N 0.55987(9) 0.66899(14) 0.63322(12) 0.0419 1.0000 Uani . .
N4 N 0.55777(10) 0.79897(14) 0.56471(12) 0.0437 1.0000 Uani . .
F4 F 0.26830(10) 0.93636(13) 0.26624(9) 0.0723 1.0000 Uani . .
F3 F 0.26480(8) 0.38813(12) 0.61917(10) 0.0645 1.0000 Uani . .
P2 P 0.2500 0.7500 0.5000 0.0344 1.0000 Uani S .
F9 F 0.23963(7) 0.72558(11) 0.43043(8) 0.0504 1.0000 Uani . .
F11 F 0.31892(6) 0.73401(9) 0.51526(8) 0.0445 1.0000 Uani . .
F10 F 0.24102(6) 0.65709(9) 0.51630(8) 0.0439 1.0000 Uani . .
P1 P 0.5000 1.23450(6) 0.7500 0.0394 1.0000 Uani S T
F8 F 0.49119(8) 1.23331(13) 0.67867(9) 0.0626 1.0000 Uani . .
F6 F 0.56966(7) 1.23386(11) 0.76512(8) 0.0539 1.0000 Uani . .
F5 F 0.5000 1.33078(15) 0.7500 0.0819 1.0000 Uani S T
F7 F 0.5000 1.13756(14) 0.7500 0.0580 1.0000 Uani S T
H11 H 0.6036 0.8788 0.7000 0.1115 1.0000 Uiso R .
H12 H 0.6240 0.9037 0.7713 0.1120 1.0000 Uiso R .
H13 H 0.6034 0.8135 0.7509 0.1124 1.0000 Uiso R .
H31 H 0.7286 0.8982 0.8201 0.0611 1.0000 Uiso R .
H61 H 0.8014 0.9134 0.8978 0.0931 1.0000 Uiso R .
H71 H 0.8898 0.9548 0.9733 0.1085 1.0000 Uiso R .
H91 H 0.9852 0.8503 0.8831 0.0799 1.0000 Uiso R .
H101 H 0.9000 0.8146 0.8061 0.0795 1.0000 Uiso R .
H111 H 0.8275 0.7602 0.7483 0.0451 1.0000 Uiso R .
H141 H 0.8260 0.6599 0.6884 0.0485 1.0000 Uiso R .
H171 H 0.9030 0.6136 0.6667 0.0596 1.0000 Uiso R .
H181 H 0.9799 0.5219 0.6801 0.0696 1.0000 Uiso R .
H201 H 0.8698 0.3600 0.5720 0.0676 1.0000 Uiso R .
H211 H 0.7913 0.4490 0.5602 0.0581 1.0000 Uiso R .
H221 H 0.7350 0.5568 0.5277 0.0523 1.0000 Uiso R .
H241 H 0.6037 0.6269 0.5255 0.1006 1.0000 Uiso R .
H242 H 0.6265 0.6904 0.4876 0.1001 1.0000 Uiso R .
H243 H 0.6361 0.5954 0.4811 0.1003 1.0000 Uiso R .
H251 H 0.6396 0.6334 0.7384 0.0914 1.0000 Uiso R .
H252 H 0.6193 0.5409 0.7399 0.0911 1.0000 Uiso R .
H253 H 0.6480 0.5675 0.6908 0.0920 1.0000 Uiso R .
H271 H 0.5196 0.5172 0.7004 0.0540 1.0000 Uiso R .
H301 H 0.4517 0.4294 0.6737 0.0512 1.0000 Uiso R .
H311 H 0.3711 0.3502 0.6679 0.0588 1.0000 Uiso R .
H331 H 0.2656 0.5315 0.5800 0.0541 1.0000 Uiso R .
H341 H 0.3463 0.6118 0.5861 0.0539 1.0000 Uiso R .
H351 H 0.4204 0.6613 0.5667 0.0487 1.0000 Uiso R .
H381 H 0.4229 0.7516 0.4964 0.0452 1.0000 Uiso R .
H411 H 0.3466 0.8235 0.4448 0.0573 1.0000 Uiso R .
H421 H 0.2684 0.8577 0.3613 0.0584 1.0000 Uiso R .
H441 H 0.3735 0.9523 0.2760 0.0883 1.0000 Uiso R .
H451 H 0.4552 0.9109 0.3585 0.0751 1.0000 Uiso R .
H461 H 0.5160 0.9318 0.4569 0.0604 1.0000 Uiso R .
H481 H 0.6300 0.9223 0.5859 0.0999 1.0000 Uiso R .
H482 H 0.6149 0.9531 0.5174 0.0991 1.0000 Uiso R .
H483 H 0.6456 0.8698 0.5345 0.0987 1.0000 Uiso R .

loop_
_atom_site_aniso_label
_atom_site_aniso_U_11
_atom_site_aniso_U_22
_atom_site_aniso_U_33
_atom_site_aniso_U_23
_atom_site_aniso_U_13
_atom_site_aniso_U_12
C1 0.0445(19) 0.081(2) 0.097(3) -0.020(2) 0.033(2) 0.0071(18)
C2 0.0405(16) 0.0486(16) 0.070(2) -0.0076(15) 0.0299(16) 0.0016(13)
C3 0.0516(18) 0.0458(16) 0.066(2) -0.0129(15) 0.0330(16) -0.0032(14)
C4 0.0468(16) 0.0334(13) 0.0525(17) -0.0004(12) 0.0259(14) -0.0041(11)
C5 0.0584(18) 0.0344(13) 0.0446(16) -0.0058(12) 0.0216(14) -0.0068(13)
C6 0.079(3) 0.075(3) 0.075(3) -0.019(2) 0.020(2) 0.026(2)
C7 0.101(4) 0.078(3) 0.069(3) -0.035(2) -0.009(2) 0.029(2)
C8 0.076(3) 0.0454(18) 0.063(2) -0.0107(16) 0.0007(19) -0.0043(17)
C9 0.053(2) 0.095(3) 0.051(2) -0.0161(19) 0.0181(16) -0.0333(19)
C10 0.0498(19) 0.101(3) 0.055(2) -0.035(2) 0.0272(17) -0.0276(19)
C11 0.0306(13) 0.0318(13) 0.0473(15) -0.0005(12) 0.0167(12) -0.0015(10)
C12 0.0308(15) 0.0331(13) 0.0518(16) 0.0023(11) 0.0212(13) -0.0003(10)
C13 0.0259(13) 0.0365(13) 0.0462(15) 0.0019(11) 0.0121(12) -0.0066(10)
C14 0.0263(13) 0.0420(14) 0.0491(16) -0.0063(12) 0.0129(12) -0.0062(11)
C15 0.0302(14) 0.0449(15) 0.0509(17) -0.0098(13) 0.0168(13) -0.0104(11)
C16 0.0315(14) 0.0485(16) 0.0530(17) -0.0166(13) 0.0204(13) -0.0102(12)
C17 0.0275(14) 0.0531(17) 0.074(2) -0.0225(16) 0.0204(14) -0.0073(12)
C18 0.0313(15) 0.067(2) 0.078(2) -0.0256(18) 0.0218(15) -0.0070(14)
C19 0.0438(18) 0.059(2) 0.084(3) -0.0202(18) 0.0300(18) 0.0062(15)
C20 0.0458(18) 0.0557(18) 0.071(2) -0.0258(17) 0.0247(16) -0.0057(14)
C21 0.0352(15) 0.0530(17) 0.0618(19) -0.0185(15) 0.0205(14) -0.0092(13)
C22 0.0324(14) 0.0550(17) 0.0428(16) -0.0097(13) 0.0110(13) -0.0093(12)
C23 0.0297(15) 0.0562(17) 0.0470(16) -0.0019(14) 0.0097(13) -0.0055(12)
C24 0.0402(18) 0.094(3) 0.0489(19) -0.0085(18) -0.0022(15) -0.0015(17)
C25 0.0307(16) 0.065(2) 0.076(2) 0.0232(18) 0.0078(15) 0.0052(14)
C26 0.0286(14) 0.0432(15) 0.0590(18) 0.0106(14) 0.0111(13) 0.0049(11)
C27 0.0330(14) 0.0408(15) 0.0578(18) 0.0163(13) 0.0114(13) 0.0030(11)
C28 0.0304(14) 0.0400(14) 0.0523(17) 0.0070(13) 0.0135(13) 0.0046(11)
C29 0.0327(14) 0.0406(14) 0.0473(16) 0.0118(12) 0.0136(12) 0.0012(11)
C30 0.0353(14) 0.0441(15) 0.0503(17) 0.0153(13) 0.0135(13) 0.0043(12)
C31 0.0488(18) 0.0410(15) 0.0603(19) 0.0198(14) 0.0213(15) 0.0016(13)
C32 0.0397(16) 0.0476(16) 0.0580(19) 0.0112(14) 0.0185(14) -0.0082(13)
C33 0.0264(14) 0.0467(16) 0.0586(18) 0.0099(14) 0.0107(13) 0.0024(11)
C34 0.0313(14) 0.0362(14) 0.0652(19) 0.0143(13) 0.0153(13) 0.0011(11)
C35 0.0285(13) 0.0374(14) 0.0527(17) 0.0099(12) 0.0109(12) 0.0022(11)
C36 0.0281(13) 0.0362(14) 0.0567(17) 0.0079(12) 0.0138(13) 0.0045(11)
C37 0.0263(14) 0.0334(13) 0.0537(17) 0.0054(11) 0.0150(13) 0.0013(10)
C38 0.0277(13) 0.0337(13) 0.0553(16) 0.0072(12) 0.0166(13) 0.0017(10)
C39 0.0357(14) 0.0379(14) 0.0555(17) 0.0064(13) 0.0191(13) -0.0006(11)
C40 0.0420(16) 0.0332(13) 0.0535(17) 0.0068(12) 0.0160(14) 0.0012(11)
C41 0.0417(16) 0.0494(17) 0.0533(18) 0.0094(14) 0.0179(14) 0.0055(13)
C42 0.0399(16) 0.0536(17) 0.0487(18) 0.0007(14) 0.0122(14) 0.0058(13)
C43 0.058(2) 0.0472(17) 0.0481(18) 0.0022(14) 0.0006(16) 0.0025(14)
C44 0.081(3) 0.076(2) 0.057(2) 0.0156(19) 0.013(2) -0.019(2)
C45 0.058(2) 0.069(2) 0.063(2) 0.0150(18) 0.0211(18) -0.0126(17)
C46 0.0436(17) 0.0414(15) 0.064(2) 0.0126(14) 0.0197(15) -0.0023(13)
C47 0.0350(15) 0.0433(15) 0.0634(19) 0.0112(14) 0.0157(14) -0.0052(12)
C48 0.0416(18) 0.060(2) 0.091(3) 0.0184(19) 0.0164(18) -0.0150(15)
Cu1 0.0233(2) 0.0478(3) 0.0642(3) 0.00590(19) 0.01218(19) 0.00050(16)
N2 0.0263(11) 0.0460(12) 0.0458(13) 0.0031(10) 0.0121(10) -0.0034(9)
F2 0.0448(11) 0.0834(15) 0.1210(19) -0.0441(14) 0.0187(12) 0.0157(10)
N1 0.0299(12) 0.0409(12) 0.0577(14) 0.0011(11) 0.0192(11) -0.0003(9)
F1 0.0935(18) 0.0761(15) 0.0779(15) -0.0333(12) -0.0150(13) -0.0043(13)
N3 0.0275(11) 0.0391(12) 0.0588(15) 0.0077(11) 0.0133(11) 0.0023(9)
N4 0.0280(12) 0.0419(13) 0.0625(15) 0.0066(11) 0.0161(11) -0.0005(9)
F4 0.0762(14) 0.0706(13) 0.0532(11) 0.0086(10) -0.0036(10) 0.0008(11)
F3 0.0410(10) 0.0587(11) 0.0916(15) 0.0283(10) 0.0180(10) -0.0141(8)
P2 0.0223(5) 0.0306(5) 0.0478(6) 0.0022(4) 0.0072(4) 0.0002(3)
F9 0.0460(10) 0.0502(9) 0.0527(10) -0.0045(8) 0.0123(8) -0.0037(8)
F11 0.0237(8) 0.0402(8) 0.0676(11) 0.0081(7) 0.0114(7) 0.0034(6)
F10 0.0308(8) 0.0312(8) 0.0650(10) 0.0060(7) 0.0084(7) 0.0000(6)
P1 0.0212(5) 0.0355(5) 0.0527(6) 0.0000 -0.0011(4) 0.0000
F8 0.0387(10) 0.0891(14) 0.0532(11) 0.0049(10) 0.0050(8) -0.0054(9)
F6 0.0248(9) 0.0650(11) 0.0633(11) 0.0129(9) 0.0018(8) -0.0079(7)
F5 0.0669(18) 0.0343(13) 0.101(2) 0.0000 -0.0359(17) 0.0000
F7 0.0351(13) 0.0367(12) 0.0853(19) 0.0000 -0.0051(12) 0.0000

loop_
_atom_type_symbol
_atom_type_scat_dispersion_real
_atom_type_scat_dispersion_imag
_atom_type_scat_Cromer_Mann_a1
_atom_type_scat_Cromer_Mann_b1
_atom_type_scat_Cromer_Mann_a2
_atom_type_scat_Cromer_Mann_b2
_atom_type_scat_Cromer_Mann_a3
_atom_type_scat_Cromer_Mann_b3
_atom_type_scat_Cromer_Mann_a4
_atom_type_scat_Cromer_Mann_b4
_atom_type_scat_Cromer_Mann_c
_atom_type_scat_source
C 0.0181 0.0091 2.3100 20.8439 1.0200 10.2075 1.5886 0.5687 0.8650 51.6512 0.2156 'International Tables Vol C 4.2.6.8 and 6.1.1.4'
H 0.0000 0.0000 0.4930 10.5109 0.3229 26.1257 0.1402 3.1424 0.0408 57.7998 0.0030 'International Tables Vol C 4.2.6.8 and 6.1.1.4'
N 0.0311 0.0180 12.2126 0.0057 3.1322 9.8933 2.0125 28.9975 1.1663 0.5826 -11.5290 'International Tables Vol C 4.2.6.8 and 6.1.1.4'
F 0.0727 0.0534 3.5392 10.2825 2.6412 4.2944 1.5170 0.2615 1.0243 26.1476 0.2776 'International Tables Vol C 4.2.6.8 and 6.1.1.4'
P 0.2955 0.4335 6.4345 1.9067 4.1791 27.1570 1.7800 0.5260 1.4908 68.1645 1.1149 'International Tables Vol C 4.2.6.8 and 6.1.1.4'
Cu -1.9646 0.5888 13.3380 3.5828 7.1676 0.2470 5.6158 11.3966 1.6735 64.8126 1.1910 'International Tables Vol C 4.2.6.8 and 6.1.1.4'

loop_
_geom_angle_atom_site_label_1
_geom_angle_site_symmetry_1
_geom_angle_atom_site_label_2
_geom_angle_atom_site_label_3
_geom_angle_site_symmetry_3
_geom_angle
_geom_angle_publ_flag
C2 . C1 H11 . 107.3 no
C2 . C1 H12 . 112.2 no
H11 . C1 H12 . 110.4 no
C2 . C1 H13 . 109.3 no
H11 . C1 H13 . 108.8 no
H12 . C1 H13 . 108.8 no
C1 . C2 C3 . 121.8(3) yes
C1 . C2 N1 . 115.8(3) yes
C3 . C2 N1 . 122.4(3) yes
C2 . C3 C4 . 120.5(3) yes
C2 . C3 H31 . 119.0 no
C4 . C3 H31 . 120.4 no
C3 . C4 C5 . 122.5(3) yes
C3 . C4 C11 . 116.7(3) yes
C5 . C4 C11 . 120.9(3) yes
C4 . C5 C6 . 121.4(3) yes
C4 . C5 C10 . 121.2(3) yes
C6 . C5 C10 . 117.3(3) yes
C5 . C6 C7 . 119.3(4) yes
C5 . C6 H61 . 117.5 no
C7 . C6 H61 . 123.1 no
C6 . C7 C8 . 119.6(4) yes
C6 . C7 H71 . 120.0 no
C8 . C7 H71 . 120.3 no
C7 . C8 C9 . 122.6(4) yes
C7 . C8 F1 . 119.5(4) yes
C9 . C8 F1 . 117.8(4) yes
C8 . C9 C10 . 118.1(4) yes
C8 . C9 H91 . 118.8 no
C10 . C9 H91 . 123.0 no
C9 . C10 C5 . 123.0(3) yes
C9 . C10 H101 . 117.8 no
C5 . C10 H101 . 119.2 no
C4 . C11 C12 . 121.0(2) yes
C4 . C11 H111 . 119.9 no
C12 . C11 H111 . 119.1 no
C11 . C12 C13 . 122.8(2) yes
C11 . C12 N1 . 121.2(3) yes
C13 . C12 N1 . 116.0(3) yes
C12 . C13 C14 . 123.6(3) yes
C12 . C13 N2 . 115.0(2) yes
C14 . C13 N2 . 121.4(3) yes
C13 . C14 C15 . 120.9(3) yes
C13 . C14 H141 . 117.8 no
C15 . C14 H141 . 121.3 no
C14 . C15 C16 . 121.2(3) yes
C14 . C15 C22 . 117.1(3) yes
C16 . C15 C22 . 121.7(3) yes
C15 . C16 C17 . 121.0(2) yes
C15 . C16 C21 . 120.8(2) yes
C17 . C16 C21 . 118.1(3) yes
C16 . C17 C18 . 120.8(3) yes
C16 . C17 H171 . 119.3 no
C18 . C17 H171 . 119.9 no
C17 . C18 C19 . 119.0(3) yes
C17 . C18 H181 . 119.8 no
C19 . C18 H181 . 121.2 no
C18 . C19 C20 . 122.0(3) yes
C18 . C19 F2 . 118.0(3) yes
C20 . C19 F2 . 120.0(3) yes
C19 . C20 C21 . 119.6(3) yes
C19 . C20 H201 . 120.0 no
C21 . C20 H201 . 120.4 no
C16 . C21 C20 . 120.4(3) yes
C16 . C21 H211 . 119.5 no
C20 . C21 H211 . 120.1 no
C15 . C22 C23 . 120.1(3) yes
C15 . C22 H221 . 119.5 no
C23 . C22 H221 . 120.5 no
C22 . C23 C24 . 121.7(3) yes
C22 . C23 N2 . 121.6(3) yes
C24 . C23 N2 . 116.7(3) yes
C23 . C24 H241 . 107.4 no
C23 . C24 H242 . 110.3 no
H241 . C24 H242 . 109.6 no
C23 . C24 H243 . 108.2 no
H241 . C24 H243 . 109.6 no
H242 . C24 H243 . 111.7 no
C26 . C25 H251 . 107.9 no
C26 . C25 H252 . 107.0 no
H251 . C25 H252 . 111.0 no
C26 . C25 H253 . 109.8 no
H251 . C25 H253 . 111.6 no
H252 . C25 H253 . 109.5 no
C25 . C26 C27 . 121.4(3) yes
C25 . C26 N3 . 117.5(3) yes
C27 . C26 N3 . 121.0(3) yes
C26 . C27 C28 . 121.1(3) yes
C26 . C27 H271 . 119.9 no
C28 . C27 H271 . 119.0 no
C27 . C28 C29 . 121.8(2) yes
C27 . C28 C35 . 116.7(2) yes
C29 . C28 C35 . 121.5(2) yes
C28 . C29 C30 . 120.5(2) yes
C28 . C29 C34 . 121.5(2) yes
C30 . C29 C34 . 118.0(3) yes
C29 . C30 C31 . 121.5(3) yes
C29 . C30 H301 . 120.2 no
C31 . C30 H301 . 118.3 no
C30 . C31 C32 . 118.0(3) yes
C30 . C31 H311 . 120.8 no
C32 . C31 H311 . 121.2 no
C31 . C32 C33 . 122.9(3) yes
C31 . C32 F3 . 118.9(3) yes
C33 . C32 F3 . 118.2(3) yes
C32 . C33 C34 . 119.1(3) yes
C32 . C33 H331 . 121.0 no
C34 . C33 H331 . 119.9 no
C29 . C34 C33 . 120.5(3) yes
C29 . C34 H341 . 120.0 no
C33 . C34 H341 . 119.4 no
C28 . C35 C36 . 120.3(3) yes
C28 . C35 H351 . 118.8 no
C36 . C35 H351 . 120.9 no
C35 . C36 C37 . 123.0(2) yes
C35 . C36 N3 . 122.2(2) yes
C37 . C36 N3 . 114.8(2) yes
C36 . C37 C38 . 122.9(2) yes
C36 . C37 N4 . 115.0(2) yes
C38 . C37 N4 . 122.1(2) yes
C37 . C38 C39 . 120.0(2) yes
C37 . C38 H381 . 121.3 no
C39 . C38 H381 . 118.6 no
C38 . C39 C40 . 121.2(2) yes
C38 . C39 C46 . 116.8(3) yes
C40 . C39 C46 . 122.0(3) yes
C39 . C40 C41 . 121.2(3) yes
C39 . C40 C45 . 120.5(3) yes
C41 . C40 C45 . 118.3(3) yes
C40 . C41 C42 . 121.2(3) yes
C40 . C41 H411 . 119.9 no
C42 . C41 H411 . 118.8 no
C41 . C42 C43 . 118.7(3) yes
C41 . C42 H421 . 119.0 no
C43 . C42 H421 . 122.4 no
C42 . C43 C44 . 122.3(3) yes
C42 . C43 F4 . 118.9(3) yes
C44 . C43 F4 . 118.7(3) yes
C43 . C44 C45 . 118.1(3) yes
C43 . C44 H441 . 117.9 no
C45 . C44 H441 . 124.0 no
C40 . C45 C44 . 121.0(3) yes
C40 . C45 H451 . 119.7 no
C44 . C45 H451 . 119.3 no
C39 . C46 C47 . 121.0(3) yes
C39 . C46 H461 . 119.7 no
C47 . C46 H461 . 119.2 no
C46 . C47 C48 . 121.4(3) yes
C46 . C47 N4 . 121.9(3) yes
C48 . C47 N4 . 116.6(3) yes
C47 . C48 H481 . 109.1 no
C47 . C48 H482 . 111.2 no
H481 . C48 H482 . 110.4 no
C47 . C48 H483 . 108.3 no
H481 . C48 H483 . 111.4 no
H482 . C48 H483 . 106.4 no
N2 . Cu1 N1 . 82.13(9) yes
N2 . Cu1 N3 . 117.02(9) yes
N1 . Cu1 N3 . 123.42(10) yes
N2 . Cu1 N4 . 123.20(10) yes
N1 . Cu1 N4 . 133.76(10) yes
N3 . Cu1 N4 . 81.89(9) yes
C13 . N2 C23 . 118.8(2) yes
C13 . N2 Cu1 . 112.23(18) yes
C23 . N2 Cu1 . 127.74(18) yes
C12 . N1 C2 . 118.2(3) yes
C12 . N1 Cu1 . 113.35(19) yes
C2 . N1 Cu1 . 128.41(19) yes
C26 . N3 C36 . 118.8(2) yes
C26 . N3 Cu1 . 127.44(19) yes
C36 . N3 Cu1 . 113.74(18) yes
C37 . N4 C47 . 118.0(2) yes
C37 . N4 Cu1 . 113.90(18) yes
C47 . N4 Cu1 . 127.28(19) yes
F11 4_566 P2 F10 4_566 90.14(8) yes
F11 4_566 P2 F9 4_566 90.10(9) yes
F10 4_566 P2 F9 4_566 90.41(9) yes
F11 4_566 P2 F9 . 89.90(9) yes
F10 4_566 P2 F9 . 89.59(9) yes
F9 4_566 P2 F9 . 179.993 yes
F11 4_566 P2 F11 . 179.993 yes
F10 4_566 P2 F11 . 89.86(8) yes
F9 4_566 P2 F11 . 89.90(9) yes
F9 . P2 F11 . 90.10(9) yes
F11 4_566 P2 F10 . 89.86(8) yes
F10 4_566 P2 F10 . 179.993 yes
F9 4_566 P2 F10 . 89.59(9) yes
F9 . P2 F10 . 90.41(9) yes
F11 . P2 F10 . 90.14(8) yes
F6 5_656 P1 F8 5_656 90.72(10) yes
F6 5_656 P1 F8 . 89.27(10) yes
F8 5_656 P1 F8 . 178.60(17) yes
F6 5_656 P1 F6 . 179.25(15) yes
F8 5_656 P1 F6 . 89.27(10) yes
F8 . P1 F6 . 90.72(10) yes
F6 5_656 P1 F5 . 90.37(7) yes
F8 5_656 P1 F5 . 90.70(9) yes
F8 . P1 F5 . 90.70(9) yes
F6 . P1 F5 . 90.37(7) yes
F6 5_656 P1 F7 . 89.63(7) yes
F8 5_656 P1 F7 . 89.30(9) yes
F8 . P1 F7 . 89.30(9) yes
F6 . P1 F7 . 89.63(7) yes
F5 . P1 F7 . 179.993 yes

loop_
_geom_bond_atom_site_label_1
_geom_bond_atom_site_label_2
_geom_bond_site_symmetry_2
_geom_bond_distance
_geom_bond_publ_flag
C1 C2 . 1.516(4) yes
C1 H11 . 0.984 no
C1 H12 . 0.976 no
C1 H13 . 0.970 no
C2 C3 . 1.379(5) yes
C2 N1 . 1.347(4) yes
C3 C4 . 1.386(4) yes
C3 H31 . 0.937 no
C4 C5 . 1.492(4) yes
C4 C11 . 1.391(4) yes
C5 C6 . 1.404(5) yes
C5 C10 . 1.377(5) yes
C6 C7 . 1.410(6) yes
C6 H61 . 0.956 no
C7 C8 . 1.351(6) yes
C7 H71 . 0.907 no
C8 C9 . 1.348(5) yes
C8 F1 . 1.366(4) yes
C9 C10 . 1.380(5) yes
C9 H91 . 0.953 no
C10 H101 . 0.920 no
C11 C12 . 1.387(4) yes
C11 H111 . 0.928 no
C12 C13 . 1.480(4) yes
C12 N1 . 1.357(3) yes
C13 C14 . 1.380(4) yes
C13 N2 . 1.353(4) yes
C14 C15 . 1.384(4) yes
C14 H141 . 0.954 no
C15 C16 . 1.491(4) yes
C15 C22 . 1.389(4) yes
C16 C17 . 1.401(4) yes
C16 C21 . 1.393(4) yes
C17 C18 . 1.388(4) yes
C17 H171 . 0.944 no
C18 C19 . 1.361(5) yes
C18 H181 . 0.954 no
C19 C20 . 1.363(5) yes
C19 F2 . 1.357(4) yes
C20 C21 . 1.387(4) yes
C20 H201 . 0.940 no
C21 H211 . 0.956 no
C22 C23 . 1.395(4) yes
C22 H221 . 0.933 no
C23 C24 . 1.501(4) yes
C23 N2 . 1.343(4) yes
C24 H241 . 0.952 no
C24 H242 . 0.962 no
C24 H243 . 0.956 no
C25 C26 . 1.495(4) yes
C25 H251 . 0.976 no
C25 H252 . 0.961 no
C25 H253 . 0.954 no
C26 C27 . 1.392(4) yes
C26 N3 . 1.355(4) yes
C27 C28 . 1.391(4) yes
C27 H271 . 0.943 no
C28 C29 . 1.494(4) yes
C28 C35 . 1.400(4) yes
C29 C30 . 1.392(4) yes
C29 C34 . 1.400(4) yes
C30 C31 . 1.390(4) yes
C30 H301 . 0.936 no
C31 C32 . 1.369(4) yes
C31 H311 . 0.932 no
C32 C33 . 1.357(4) yes
C32 F3 . 1.355(3) yes
C33 C34 . 1.389(4) yes
C33 H331 . 0.950 no
C34 H341 . 0.933 no
C35 C36 . 1.382(4) yes
C35 H351 . 0.941 no
C36 C37 . 1.492(4) yes
C36 N3 . 1.350(4) yes
C37 C38 . 1.386(4) yes
C37 N4 . 1.360(3) yes
C38 C39 . 1.401(4) yes
C38 H381 . 0.925 no
C39 C40 . 1.499(4) yes
C39 C46 . 1.382(4) yes
C40 C41 . 1.376(4) yes
C40 C45 . 1.393(4) yes
C41 C42 . 1.391(4) yes
C41 H411 . 0.952 no
C42 C43 . 1.352(5) yes
C42 H421 . 0.927 no
C43 C44 . 1.382(5) yes
C43 F4 . 1.358(4) yes
C44 C45 . 1.385(5) yes
C44 H441 . 0.932 no
C45 H451 . 0.942 no
C46 C47 . 1.385(4) yes
C46 H461 . 0.928 no
C47 C48 . 1.501(4) yes
C47 N4 . 1.348(4) yes
C48 H481 . 0.970 no
C48 H482 . 0.959 no
C48 H483 . 0.967 no
Cu1 N2 . 2.044(2) yes
Cu1 N1 . 2.001(2) yes
Cu1 N3 . 2.027(2) yes
Cu1 N4 . 2.000(2) yes
P2 F11 4_566 1.6133(15) yes
P2 F10 4_566 1.5976(15) yes
P2 F9 4_566 1.5915(17) yes
P2 F9 . 1.5915(17) yes
P2 F11 . 1.6133(15) yes
P2 F10 . 1.5976(15) yes
P1 F6 5_656 1.6099(16) yes
P1 F8 5_656 1.5874(19) yes
P1 F8 . 1.5874(19) yes
P1 F6 . 1.6099(16) yes
P1 F5 . 1.576(3) yes
P1 F7 . 1.587(2) yes
